data_1538966
loop_
_publ_author_name
'Park, H.-H.'
'Pezat, M.'
'Darriet, B.'

_publ_section_title
;
 Mise en evidence de tetraedres (Mg H4)(2-) dans les phases Cs3 Mg H5 et
 Rb3 Mg H5
;
_journal_name_full
;
Comptes Rendus Hebdomadaires des Seances de l'Academie des Sciences, Serie 2 
(1984-1993)
;
_journal_page_first 555
_journal_page_last 558
_journal_volume 307
_journal_year 1988
_chemical_formula_sum 'H5 Mg Rb3'
_chemical_name_systematic 'Rb3 H (Mg H4)'
_space_group_IT_number 130
_symmetry_space_group_name_Hall 'P 4ab 2n -1ab'
_symmetry_space_group_name_H-M 'P 4/n c c :1'
_cell_angle_alpha 90
_cell_angle_beta 90
_cell_angle_gamma 90
_cell_formula_units_Z 4
_cell_length_a 8.051
_cell_length_b 8.051
_cell_length_c 12.348
_cell_volume 800.380
_citation_journal_id_ASTM CRAMED
_cod_data_source_file Park_CRAMED_1988_1914.cif
_cod_data_source_block H5Mg1Rb3
_cod_original_cell_volume 800.38
_cod_original_sg_symbol_Hall '-P 4a 2ac (x-1/4,y+1/4,z)'
_cod_original_formula_sum 'H5 Mg1 Rb3'
_cod_database_code 1538966

loop_
_symmetry_equiv_pos_as_xyz
x,y,z
-y+1/2,x+1/2,z
-x,-y,z
y+1/2,-x+1/2,z
x+1/2,-y+1/2,-z+1/2
y,x,-z+1/2
-x+1/2,y+1/2,-z+1/2
-y,-x,-z+1/2
-x+1/2,-y+1/2,-z
y,-x,-z
x+1/2,y+1/2,-z
-y,x,-z
-x,y,z-1/2
-y+1/2,-x+1/2,z-1/2
x,-y,z-1/2
y+1/2,x+1/2,z-1/2

loop_
_atom_site_label
_atom_site_type_symbol
_atom_site_fract_x
_atom_site_fract_y
_atom_site_fract_z
_atom_site_occupancy
_atom_site_U_iso_or_equiv
Rb2 Rb+1 0 0.5 0 1 0.0
Mg1 Mg+2 0 0 0 1 0.0
H1 H-1 0.169 -0.092 0.088 1 0.0
Rb1 Rb+1 0.181 0.181 0.25 1 0.0
H2 H-1 0 0.5 0.25 1 0.0
